data_4069374
loop_
_publ_author_name
'Lo, Larry Tso-Lun'
'Ng, Chi-On'
'Feng, Hua'
'Ko, Chi-Chiu'

_publ_section_title
;
 Thermochromic and Aggregation Properties of Bis(phenylisocyano)
 Rhodium(I) Diimine Complexes
;
_journal_issue 13
_journal_name_full Organometallics
_journal_page_first 3597
_journal_paper_doi 10.1021/om900161f
_journal_volume 28
_journal_year 2009
_chemical_formula_moiety 'C30 H30 N4 Rh, C3 H6 O, B F4'
_chemical_formula_sum 'C33 H36 B F4 N4 O Rh'
_chemical_formula_weight 694.38
_chemical_name_systematic
; 
 ? 
;
_space_group_IT_number 14
_symmetry_cell_setting monoclinic
_symmetry_space_group_name_Hall '-P 2ybc'
_symmetry_space_group_name_H-M 'P 1 21/c 1'
_atom_sites_solution_hydrogens geom
_atom_sites_solution_primary direct
_atom_sites_solution_secondary difmap
_audit_creation_method SHELXL-97
_cell_angle_alpha 90.00
_cell_angle_beta 109.209(3)
_cell_angle_gamma 90.00
_cell_formula_units_Z 4
_cell_length_a 14.7171(5)
_cell_length_b 13.9287(4)
_cell_length_c 16.6506(5)
_cell_measurement_temperature 293(2)
_cell_volume 3223.18(18)
_computing_cell_refinement 'Bruker FRAMBO'
_computing_data_collection 'Bruker FRAMBO'
_computing_data_reduction 'Bruker SAINT'
_computing_molecular_graphics 'Bruker SHELXTL'
_computing_publication_material 'Bruker SHELXTL'
_computing_structure_refinement 'SHELXL-97 (Sheldrick, 1997)'
_computing_structure_solution 'SHELXS-97 (Sheldrick, 1990)'
_diffrn_ambient_temperature 293(2)
_diffrn_measured_fraction_theta_full 0.948
_diffrn_measured_fraction_theta_max 0.948
_diffrn_measurement_device_type 'multiwire proportional'
_diffrn_measurement_method 'phi and omega scans'
_diffrn_radiation_monochromator graphite
_diffrn_radiation_source 'fine-focus sealed tube'
_diffrn_radiation_type CuK\a
_diffrn_radiation_wavelength 1.54178
_diffrn_reflns_av_R_equivalents 0.0193
_diffrn_reflns_av_sigmaI/netI 0.0198
_diffrn_reflns_limit_h_max 14
_diffrn_reflns_limit_h_min -17
_diffrn_reflns_limit_k_max 16
_diffrn_reflns_limit_k_min -16
_diffrn_reflns_limit_l_max 19
_diffrn_reflns_limit_l_min -19
_diffrn_reflns_number 9263
_diffrn_reflns_theta_full 67.48
_diffrn_reflns_theta_max 67.48
_diffrn_reflns_theta_min 5.83
_exptl_absorpt_coefficient_mu 4.756
_exptl_absorpt_correction_T_max 0.6477
_exptl_absorpt_correction_T_min 0.4497
_exptl_absorpt_correction_type multi-scan
_exptl_crystal_colour red
_exptl_crystal_density_diffrn 1.431
_exptl_crystal_density_method 'not measured'
_exptl_crystal_description Block
_exptl_crystal_F_000 1424
_exptl_crystal_size_max 0.20
_exptl_crystal_size_mid 0.20
_exptl_crystal_size_min 0.10
_refine_diff_density_max 0.483
_refine_diff_density_min -0.554
_refine_diff_density_rms 0.056
_refine_ls_extinction_method none
_refine_ls_goodness_of_fit_ref 1.045
_refine_ls_hydrogen_treatment constr
_refine_ls_matrix_type full
_refine_ls_number_parameters 405
_refine_ls_number_reflns 5498
_refine_ls_number_restraints 0
_refine_ls_restrained_S_all 1.045
_refine_ls_R_factor_all 0.0428
_refine_ls_R_factor_gt 0.0355
_refine_ls_shift/su_max 0.003
_refine_ls_shift/su_mean 0.000
_refine_ls_structure_factor_coef Fsqd
_refine_ls_weighting_details 'calc w=1/[\s^2^(Fo^2^)+(0.0614P)^2^+1.0295P] where P=(Fo^2^+2Fc^2^)/3'
_refine_ls_weighting_scheme calc
_refine_ls_wR_factor_gt 0.0942
_refine_ls_wR_factor_ref 0.0988
_reflns_number_gt 4669
_reflns_number_total 5498
_reflns_threshold_expression >2sigma(I)
_cod_data_source_file om900161f_si_003.cif
_cod_data_source_block 1_red
_cod_depositor_comments
;
The following automatic conversions were performed:

'_symmetry_cell_setting' value 'Monoclinic' changed to 'monoclinic'
according to /home/saulius/struct/CIF-dictionaries/cif_core.dic
dictionary named 'cif_core.dic' version 2.4.2 from
2011-04-26.

'_exptl_absorpt_correction_type' value 'Multi-scan'
changed to 'multi-scan' according to
/home/saulius/struct/CIF-dictionaries/cif_core.dic dictionary named
'cif_core.dic' version 2.4.2 from 2011-04-26.

Automatic conversion script
Id: cif_fix_values 1715 2011-07-08 13:25:40Z adriana 
;
_cod_original_cell_volume 3223.18(17)
_cod_original_sg_symbol_H-M 'P 21/c'
_cod_database_code 4069374

loop_
_symmetry_equiv_pos_as_xyz
'x, y, z'
'-x, y+1/2, -z+1/2'
'-x, -y, -z'
'x, -y-1/2, z-1/2'

loop_
_atom_site_label
_atom_site_type_symbol
_atom_site_fract_x
_atom_site_fract_y
_atom_site_fract_z
_atom_site_U_iso_or_equiv
_atom_site_adp_type
_atom_site_occupancy
_atom_site_symmetry_multiplicity
_atom_site_calc_flag
_atom_site_refinement_flags
Rh1 Rh 0.916494(15) 0.877399(16) 1.020857(12) 0.04989(10) Uani 1 1 d .
N2 N 0.89326(17) 0.87467(16) 1.13695(15) 0.0485(5) Uani 1 1 d .
C30 C 0.9491(2) 0.8798(2) 0.91964(19) 0.0537(7) Uani 1 1 d .
N1 N 1.05522(18) 0.85908(17) 1.10501(15) 0.0511(5) Uani 1 1 d .
N4 N 0.9699(2) 0.88034(17) 0.85797(16) 0.0582(6) Uani 1 1 d .
C21 C 0.9894(3) 0.88291(19) 0.78113(18) 0.0543(7) Uani 1 1 d .
C6 C 0.9734(2) 0.87137(18) 1.20650(17) 0.0455(6) Uani 1 1 d .
C5 C 1.0647(2) 0.86489(19) 1.18866(18) 0.0471(6) Uani 1 1 d .
C26 C 1.0844(3) 0.8782(2) 0.7834(2) 0.0590(7) Uani 1 1 d .
C7 C 0.9689(2) 0.87134(19) 1.28834(18) 0.0509(6) Uani 1 1 d .
H7 H 1.0254 0.8693 1.3347 0.061 Uiso 1 1 calc R
C10 C 0.8077(2) 0.8760(2) 1.1499(2) 0.0582(7) Uani 1 1 d .
H10 H 0.7519 0.8770 1.1029 0.070 Uiso 1 1 calc R
C29 C 0.7866(3) 0.8960(2) 0.9536(2) 0.0609(8) Uani 1 1 d .
C8 C 0.8802(3) 0.8743(2) 1.3017(2) 0.0565(7) Uani 1 1 d .
C12 C 0.8744(3) 0.8760(3) 1.3899(3) 0.0749(10) Uani 1 1 d .
H12A H 0.8590 0.8129 1.4048 0.112 Uiso 1 1 calc R
H12B H 0.8253 0.9203 1.3921 0.112 Uiso 1 1 calc R
H12C H 0.9352 0.8959 1.4293 0.112 Uiso 1 1 calc R
C14 C 0.5635(2) 1.0032(3) 0.8914(2) 0.0674(8) Uani 1 1 d .
C9 C 0.7995(2) 0.8758(2) 1.2296(2) 0.0613(8) Uani 1 1 d .
H9 H 0.7387 0.8767 1.2352 0.074 Uiso 1 1 calc R
N3 N 0.7063(2) 0.9089(2) 0.91349(19) 0.0724(8) Uani 1 1 d .
C23 C 0.9326(4) 0.8922(3) 0.6303(2) 0.0774(11) Uani 1 1 d .
H23 H 0.8826 0.8971 0.5789 0.093 Uiso 1 1 calc R
C25 C 1.1006(3) 0.8807(2) 0.7059(2) 0.0683(9) Uani 1 1 d .
H25 H 1.1634 0.8779 0.7051 0.082 Uiso 1 1 calc R
C22 C 0.9119(3) 0.8902(2) 0.7053(2) 0.0643(8) Uani 1 1 d .
C4 C 1.1534(2) 0.8621(2) 1.2508(2) 0.0576(7) Uani 1 1 d .
H4 H 1.1581 0.8694 1.3075 0.069 Uiso 1 1 calc R
C13 C 0.6096(2) 0.9275(3) 0.8663(2) 0.0666(8) Uani 1 1 d .
C1 C 1.1356(3) 0.8441(3) 1.0849(2) 0.0673(8) Uani 1 1 d .
H1 H 1.1300 0.8377 1.0279 0.081 Uiso 1 1 calc R
C18 C 0.5650(3) 0.8703(3) 0.7962(3) 0.0836(11) Uani 1 1 d .
C24 C 1.0260(4) 0.8873(3) 0.6304(2) 0.0769(11) Uani 1 1 d .
H24 H 1.0387 0.8883 0.5793 0.092 Uiso 1 1 calc R
C2 C 1.2247(3) 0.8380(3) 1.1445(2) 0.0734(9) Uani 1 1 d .
H2 H 1.2781 0.8266 1.1278 0.088 Uiso 1 1 calc R
C15 C 0.4705(3) 1.0226(3) 0.8416(3) 0.0848(11) Uani 1 1 d .
H15 H 0.4381 1.0737 0.8559 0.102 Uiso 1 1 calc R
C3 C 1.2360(2) 0.8486(3) 1.2297(2) 0.0669(8) Uani 1 1 d .
C28 C 0.8097(3) 0.8933(3) 0.7048(3) 0.0812(11) Uani 1 1 d .
H28A H 0.7686 0.9160 0.6506 0.122 Uiso 1 1 calc R
H28B H 0.8052 0.9358 0.7487 0.122 Uiso 1 1 calc R
H28C H 0.7899 0.8300 0.7149 0.122 Uiso 1 1 calc R
C11 C 1.3343(3) 0.8449(4) 1.2966(3) 0.1061(16) Uani 1 1 d .
H11A H 1.3587 0.7805 1.3012 0.159 Uiso 1 1 calc R
H11B H 1.3297 0.8647 1.3504 0.159 Uiso 1 1 calc R
H11C H 1.3771 0.8872 1.2809 0.159 Uiso 1 1 calc R
C17 C 0.4705(3) 0.8931(4) 0.7491(3) 0.0992(15) Uani 1 1 d .
H17 H 0.4382 0.8564 0.7016 0.119 Uiso 1 1 calc R
C16 C 0.4244(3) 0.9685(4) 0.7712(3) 0.1034(16) Uani 1 1 d .
H16 H 0.3614 0.9832 0.7384 0.124 Uiso 1 1 calc R
C19 C 0.6146(4) 0.7860(4) 0.7728(4) 0.129(2) Uani 1 1 d .
H19A H 0.5714 0.7322 0.7590 0.193 Uiso 1 1 calc R
H19B H 0.6706 0.7697 0.8199 0.193 Uiso 1 1 calc R
H19C H 0.6335 0.8022 0.7245 0.193 Uiso 1 1 calc R
C20 C 0.6131(3) 1.0599(4) 0.9709(3) 0.0894(12) Uani 1 1 d .
H20A H 0.6142 1.0230 1.0199 0.134 Uiso 1 1 calc R
H20B H 0.5788 1.1188 0.9699 0.134 Uiso 1 1 calc R
H20C H 0.6778 1.0741 0.9734 0.134 Uiso 1 1 calc R
C27 C 1.1656(3) 0.8710(3) 0.8656(2) 0.0755(10) Uani 1 1 d .
H27A H 1.1587 0.9197 0.9040 0.113 Uiso 1 1 calc R
H27B H 1.2256 0.8799 0.8554 0.113 Uiso 1 1 calc R
H27C H 1.1649 0.8089 0.8902 0.113 Uiso 1 1 calc R
F2 F 0.2545(3) 0.9164(3) 0.5901(2) 0.1498(14) Uani 1 1 d .
F4 F 0.1537(3) 0.8610(3) 0.4712(2) 0.1469(14) Uani 1 1 d .
F1 F 0.3018(3) 0.8053(3) 0.5215(3) 0.1591(15) Uani 1 1 d .
F3 F 0.2763(3) 0.9488(3) 0.4661(3) 0.1676(16) Uani 1 1 d .
B1 B 0.2470(3) 0.8850(3) 0.5128(3) 0.0709(11) Uani 1 1 d .
O1 O 0.6009(4) 0.7798(4) 0.0490(4) 0.176(2) Uani 1 1 d .
C31 C 0.5812(4) 0.7034(5) 0.0204(4) 0.1195(19) Uani 1 1 d .
C33 C 0.5290(8) 0.6215(8) 0.0338(9) 0.259(7) Uani 1 1 d .
H33A H 0.5574 0.5991 0.0911 0.389 Uiso 1 1 calc R
H33B H 0.5312 0.5714 -0.0051 0.389 Uiso 1 1 calc R
H33C H 0.4632 0.6393 0.0244 0.389 Uiso 1 1 calc R
C32 C 0.6263(14) 0.6587(10) -0.0428(9) 0.324(10) Uani 1 1 d .
H32A H 0.6021 0.6911 -0.0965 0.486 Uiso 1 1 calc R
H32B H 0.6098 0.5918 -0.0504 0.486 Uiso 1 1 calc R
H32C H 0.6950 0.6653 -0.0207 0.486 Uiso 1 1 calc R

loop_
_atom_site_aniso_label
_atom_site_aniso_U_11
_atom_site_aniso_U_22
_atom_site_aniso_U_33
_atom_site_aniso_U_23
_atom_site_aniso_U_13
_atom_site_aniso_U_12
Rh1 0.05391(14) 0.05433(15) 0.03882(13) -0.00190(8) 0.01171(9) 0.00167(9)
N2 0.0503(12) 0.0460(12) 0.0469(12) -0.0009(9) 0.0130(10) 0.0008(10)
C30 0.0587(16) 0.0483(15) 0.0463(16) -0.0020(12) 0.0067(13) -0.0001(12)
N1 0.0565(13) 0.0545(13) 0.0434(12) 0.0035(10) 0.0179(11) 0.0044(10)
N4 0.0803(18) 0.0534(14) 0.0412(13) 0.0005(10) 0.0203(12) 0.0000(12)
C21 0.084(2) 0.0404(14) 0.0384(14) -0.0007(10) 0.0202(14) -0.0026(13)
C6 0.0538(15) 0.0385(13) 0.0429(13) 0.0002(10) 0.0143(11) 0.0023(11)
C5 0.0538(15) 0.0418(14) 0.0452(14) -0.0003(11) 0.0155(12) 0.0029(11)
C26 0.086(2) 0.0437(15) 0.0483(16) -0.0007(12) 0.0230(15) 0.0017(14)
C7 0.0619(16) 0.0481(15) 0.0421(14) -0.0015(11) 0.0161(12) 0.0048(12)
C10 0.0521(16) 0.0671(19) 0.0538(17) 0.0014(14) 0.0149(13) 0.0014(14)
C29 0.066(2) 0.070(2) 0.0455(16) -0.0005(14) 0.0168(15) 0.0009(15)
C8 0.0728(19) 0.0485(15) 0.0549(17) 0.0023(13) 0.0301(15) 0.0037(14)
C12 0.094(3) 0.082(2) 0.060(2) 0.0041(17) 0.040(2) 0.006(2)
C14 0.0647(19) 0.084(2) 0.0522(17) 0.0041(16) 0.0174(15) -0.0038(17)
C9 0.0607(18) 0.0665(19) 0.0624(19) 0.0025(15) 0.0279(15) 0.0015(15)
N3 0.0556(17) 0.097(2) 0.0564(16) 0.0066(15) 0.0074(14) 0.0016(15)
C23 0.115(3) 0.069(2) 0.0406(17) 0.0004(14) 0.0151(18) -0.012(2)
C25 0.096(3) 0.0569(18) 0.060(2) -0.0016(14) 0.0375(19) 0.0034(17)
C22 0.086(2) 0.0502(17) 0.0513(17) -0.0007(13) 0.0147(16) -0.0100(15)
C4 0.0595(17) 0.0629(18) 0.0476(16) -0.0023(13) 0.0138(13) 0.0037(14)
C13 0.0520(17) 0.089(2) 0.0536(17) 0.0069(17) 0.0100(14) 0.0012(16)
C1 0.066(2) 0.089(2) 0.0522(17) 0.0037(16) 0.0268(15) 0.0067(17)
C18 0.065(2) 0.099(3) 0.080(3) -0.015(2) 0.0152(19) 0.005(2)
C24 0.119(3) 0.070(2) 0.0469(18) -0.0044(15) 0.034(2) -0.006(2)
C2 0.0585(19) 0.101(3) 0.066(2) 0.0041(19) 0.0264(16) 0.0095(18)
C15 0.066(2) 0.108(3) 0.074(2) -0.005(2) 0.0138(18) 0.016(2)
C3 0.0548(17) 0.081(2) 0.0613(19) -0.0005(17) 0.0139(15) 0.0041(16)
C28 0.082(3) 0.083(3) 0.069(2) 0.0009(18) 0.012(2) -0.0150(19)
C11 0.058(2) 0.167(5) 0.081(3) -0.009(3) 0.007(2) 0.014(3)
C17 0.071(2) 0.134(4) 0.074(3) -0.028(3) -0.002(2) 0.001(3)
C16 0.066(2) 0.142(4) 0.082(3) -0.016(3) -0.002(2) 0.019(3)
C19 0.091(3) 0.138(5) 0.144(5) -0.057(4) 0.020(3) 0.007(3)
C20 0.080(3) 0.117(4) 0.070(2) -0.021(2) 0.023(2) -0.011(2)
C27 0.085(2) 0.079(2) 0.060(2) 0.0052(17) 0.0207(18) 0.0068(19)
F2 0.124(3) 0.234(4) 0.086(2) -0.068(2) 0.0266(18) -0.004(3)
F4 0.110(2) 0.201(4) 0.097(2) 0.001(2) -0.0094(18) -0.025(2)
F1 0.171(4) 0.124(3) 0.211(4) 0.029(3) 0.101(3) 0.048(2)
F3 0.182(4) 0.157(3) 0.174(4) 0.070(3) 0.073(3) -0.011(3)
B1 0.083(3) 0.080(3) 0.0464(19) 0.0052(18) 0.0164(19) 0.005(2)
O1 0.126(4) 0.156(4) 0.236(6) -0.059(4) 0.047(4) -0.015(3)
C31 0.084(3) 0.131(5) 0.119(4) -0.018(4) -0.001(3) -0.003(3)
C33 0.167(9) 0.284(15) 0.295(17) -0.043(10) 0.032(9) -0.109(9)
C32 0.52(3) 0.265(14) 0.265(15) 0.073(13) 0.227(19) 0.123(17)

loop_
_atom_type_symbol
_atom_type_description
_atom_type_scat_dispersion_real
_atom_type_scat_dispersion_imag
_atom_type_scat_source
C C 0.0181 0.0091 'International Tables Vol C Tables 4.2.6.8 and 6.1.1.4'
H H 0.0000 0.0000 'International Tables Vol C Tables 4.2.6.8 and 6.1.1.4'
B B 0.0090 0.0039 'International Tables Vol C Tables 4.2.6.8 and 6.1.1.4'
N N 0.0311 0.0180 'International Tables Vol C Tables 4.2.6.8 and 6.1.1.4'
O O 0.0492 0.0322 'International Tables Vol C Tables 4.2.6.8 and 6.1.1.4'
F F 0.0727 0.0534 'International Tables Vol C Tables 4.2.6.8 and 6.1.1.4'
Rh Rh 0.0927 3.6045 'International Tables Vol C Tables 4.2.6.8 and 6.1.1.4'

loop_
_geom_angle_atom_site_label_1
_geom_angle_atom_site_label_2
_geom_angle_atom_site_label_3
_geom_angle
C29 Rh1 C30 88.47(13)
C29 Rh1 N2 96.32(12)
C30 Rh1 N2 175.17(11)
C29 Rh1 N1 174.46(11)
C30 Rh1 N1 97.00(11)
N2 Rh1 N1 78.21(9)
C10 N2 C6 117.4(3)
C10 N2 Rh1 126.9(2)
C6 N2 Rh1 115.69(19)
N4 C30 Rh1 179.1(3)
C1 N1 C5 117.6(3)
C1 N1 Rh1 126.9(2)
C5 N1 Rh1 115.55(19)
C30 N4 C21 176.5(3)
C26 C21 C22 122.9(3)
C26 C21 N4 118.7(3)
C22 C21 N4 118.4(3)
N2 C6 C7 122.0(3)
N2 C6 C5 115.2(2)
C7 C6 C5 122.7(3)
N1 C5 C4 121.5(3)
N1 C5 C6 114.8(2)
C4 C5 C6 123.7(3)
C21 C26 C25 116.9(3)
C21 C26 C27 121.6(3)
C25 C26 C27 121.6(4)
C6 C7 C8 120.5(3)
C6 C7 H7 119.8
C8 C7 H7 119.8
N2 C10 C9 122.7(3)
N2 C10 H10 118.6
C9 C10 H10 118.6
N3 C29 Rh1 178.5(3)
C9 C8 C7 116.3(3)
C9 C8 C12 122.8(3)
C7 C8 C12 121.0(3)
C8 C12 H12A 109.5
C8 C12 H12B 109.5
H12A C12 H12B 109.5
C8 C12 H12C 109.5
H12A C12 H12C 109.5
H12B C12 H12C 109.5
C15 C14 C13 117.1(3)
C15 C14 C20 121.7(4)
C13 C14 C20 121.2(3)
C10 C9 C8 121.1(3)
C10 C9 H9 119.5
C8 C9 H9 119.5
C29 N3 C13 178.0(4)
C24 C23 C22 121.1(4)
C24 C23 H23 119.5
C22 C23 H23 119.5
C24 C25 C26 121.6(4)
C24 C25 H25 119.2
C26 C25 H25 119.2
C23 C22 C21 117.4(4)
C23 C22 C28 121.0(4)
C21 C22 C28 121.6(3)
C5 C4 C3 120.6(3)
C5 C4 H4 119.7
C3 C4 H4 119.7
C18 C13 C14 123.1(3)
C18 C13 N3 118.4(4)
C14 C13 N3 118.5(3)
N1 C1 C2 122.9(3)
N1 C1 H1 118.6
C2 C1 H1 118.6
C13 C18 C17 116.9(4)
C13 C18 C19 122.2(4)
C17 C18 C19 120.9(4)
C25 C24 C23 120.1(3)
C25 C24 H24 119.9
C23 C24 H24 119.9
C1 C2 C3 120.2(3)
C1 C2 H2 119.9
C3 C2 H2 119.9
C16 C15 C14 121.5(4)
C16 C15 H15 119.2
C14 C15 H15 119.2
C2 C3 C4 117.2(3)
C2 C3 C11 121.1(3)
C4 C3 C11 121.7(3)
C22 C28 H28A 109.5
C22 C28 H28B 109.5
H28A C28 H28B 109.5
C22 C28 H28C 109.5
H28A C28 H28C 109.5
H28B C28 H28C 109.5
C3 C11 H11A 109.5
C3 C11 H11B 109.5
H11A C11 H11B 109.5
C3 C11 H11C 109.5
H11A C11 H11C 109.5
H11B C11 H11C 109.5
C16 C17 C18 121.1(4)
C16 C17 H17 119.4
C18 C17 H17 119.4
C17 C16 C15 120.2(4)
C17 C16 H16 119.9
C15 C16 H16 119.9
C18 C19 H19A 109.5
C18 C19 H19B 109.5
H19A C19 H19B 109.5
C18 C19 H19C 109.5
H19A C19 H19C 109.5
H19B C19 H19C 109.5
C14 C20 H20A 109.5
C14 C20 H20B 109.5
H20A C20 H20B 109.5
C14 C20 H20C 109.5
H20A C20 H20C 109.5
H20B C20 H20C 109.5
C26 C27 H27A 109.5
C26 C27 H27B 109.5
H27A C27 H27B 109.5
C26 C27 H27C 109.5
H27A C27 H27C 109.5
H27B C27 H27C 109.5
F2 B1 F3 113.8(5)
F2 B1 F1 108.0(4)
F3 B1 F1 108.2(4)
F2 B1 F4 108.8(4)
F3 B1 F4 109.3(4)
F1 B1 F4 108.6(4)
O1 C31 C33 137.5(9)
O1 C31 C32 122.8(10)
C33 C31 C32 99.1(9)
C31 C33 H33A 109.5
C31 C33 H33B 109.5
H33A C33 H33B 109.5
C31 C33 H33C 109.5
H33A C33 H33C 109.5
H33B C33 H33C 109.5
C31 C32 H32A 109.5
C31 C32 H32B 109.5
H32A C32 H32B 109.5
C31 C32 H32C 109.5
H32A C32 H32C 109.5
H32B C32 H32C 109.5

loop_
_geom_bond_atom_site_label_1
_geom_bond_atom_site_label_2
_geom_bond_distance
Rh1 C29 1.888(4)
Rh1 C30 1.898(3)
Rh1 N2 2.071(2)
Rh1 N1 2.077(3)
N2 C10 1.346(4)
N2 C6 1.355(4)
C30 N4 1.165(4)
N1 C1 1.347(4)
N1 C5 1.356(4)
N4 C21 1.400(4)
C21 C26 1.388(5)
C21 C22 1.400(5)
C6 C7 1.386(4)
C6 C5 1.470(4)
C5 C4 1.374(4)
C26 C25 1.387(5)
C26 C27 1.495(5)
C7 C8 1.396(4)
C7 H7 0.9300
C10 C9 1.370(5)
C10 H10 0.9300
C29 N3 1.164(4)
C8 C9 1.384(5)
C8 C12 1.498(5)
C12 H12A 0.9600
C12 H12B 0.9600
C12 H12C 0.9600
C14 C15 1.374(5)
C14 C13 1.390(5)
C14 C20 1.507(5)
C9 H9 0.9300
N3 C13 1.406(4)
C23 C24 1.376(6)
C23 C22 1.379(5)
C23 H23 0.9300
C25 C24 1.373(6)
C25 H25 0.9300
C22 C28 1.502(6)
C4 C3 1.383(5)
C4 H4 0.9300
C13 C18 1.388(6)
C1 C2 1.362(5)
C1 H1 0.9300
C18 C17 1.390(6)
C18 C19 1.500(6)
C24 H24 0.9300
C2 C3 1.381(5)
C2 H2 0.9300
C15 C16 1.370(6)
C15 H15 0.9300
C3 C11 1.510(5)
C28 H28A 0.9600
C28 H28B 0.9600
C28 H28C 0.9600
C11 H11A 0.9600
C11 H11B 0.9600
C11 H11C 0.9600
C17 C16 1.367(7)
C17 H17 0.9300
C16 H16 0.9300
C19 H19A 0.9600
C19 H19B 0.9600
C19 H19C 0.9600
C20 H20A 0.9600
C20 H20B 0.9600
C20 H20C 0.9600
C27 H27A 0.9600
C27 H27B 0.9600
C27 H27C 0.9600
F2 B1 1.329(5)
F4 B1 1.360(6)
F1 B1 1.352(5)
F3 B1 1.342(5)
O1 C31 1.164(7)
C31 C33 1.433(11)
C31 C32 1.548(14)
C33 H33A 0.9600
C33 H33B 0.9600
C33 H33C 0.9600
C32 H32A 0.9600
C32 H32B 0.9600
C32 H32C 0.9600

loop_
_geom_torsion_atom_site_label_1
_geom_torsion_atom_site_label_2
_geom_torsion_atom_site_label_3
_geom_torsion_atom_site_label_4
_geom_torsion
C29 Rh1 N2 C10 6.0(3)
C30 Rh1 N2 C10 179(23)
N1 Rh1 N2 C10 -174.8(3)
C29 Rh1 N2 C6 -173.8(2)
C30 Rh1 N2 C6 -1.2(13)
N1 Rh1 N2 C6 5.34(18)
C29 Rh1 C30 N4 -142(20)
N2 Rh1 C30 N4 45(21)
N1 Rh1 C30 N4 39(20)
C29 Rh1 N1 C1 -177.0(12)
C30 Rh1 N1 C1 -6.0(3)
N2 Rh1 N1 C1 174.6(3)
C29 Rh1 N1 C5 1.6(13)
C30 Rh1 N1 C5 172.6(2)
N2 Rh1 N1 C5 -6.83(19)
Rh1 C30 N4 C21 153(17)
C30 N4 C21 C26 165(5)
C30 N4 C21 C22 -14(5)
C10 N2 C6 C7 -1.3(4)
Rh1 N2 C6 C7 178.6(2)
C10 N2 C6 C5 176.9(2)
Rh1 N2 C6 C5 -3.2(3)
C1 N1 C5 C4 4.3(4)
Rh1 N1 C5 C4 -174.5(2)
C1 N1 C5 C6 -174.1(3)
Rh1 N1 C5 C6 7.2(3)
N2 C6 C5 N1 -2.6(3)
C7 C6 C5 N1 175.6(3)
N2 C6 C5 C4 179.1(3)
C7 C6 C5 C4 -2.7(4)
C22 C21 C26 C25 -0.2(4)
N4 C21 C26 C25 179.8(3)
C22 C21 C26 C27 179.7(3)
N4 C21 C26 C27 -0.3(4)
N2 C6 C7 C8 0.3(4)
C5 C6 C7 C8 -177.8(3)
C6 N2 C10 C9 1.2(4)
Rh1 N2 C10 C9 -178.7(2)
C30 Rh1 C29 N3 -137(14)
N2 Rh1 C29 N3 42(14)
N1 Rh1 C29 N3 34(14)
C6 C7 C8 C9 0.9(4)
C6 C7 C8 C12 -178.9(3)
N2 C10 C9 C8 0.0(5)
C7 C8 C9 C10 -1.0(4)
C12 C8 C9 C10 178.7(3)
Rh1 C29 N3 C13 23(22)
C21 C26 C25 C24 -0.1(5)
C27 C26 C25 C24 179.9(3)
C24 C23 C22 C21 0.1(5)
C24 C23 C22 C28 -178.5(3)
C26 C21 C22 C23 0.3(4)
N4 C21 C22 C23 -179.8(3)
C26 C21 C22 C28 178.9(3)
N4 C21 C22 C28 -1.2(4)
N1 C5 C4 C3 -3.1(5)
C6 C5 C4 C3 175.0(3)
C15 C14 C13 C18 -2.2(6)
C20 C14 C13 C18 176.6(4)
C15 C14 C13 N3 176.8(4)
C20 C14 C13 N3 -4.4(5)
C29 N3 C13 C18 165(11)
C29 N3 C13 C14 -14(11)
C5 N1 C1 C2 -2.2(5)
Rh1 N1 C1 C2 176.4(3)
C14 C13 C18 C17 1.5(7)
N3 C13 C18 C17 -177.5(4)
C14 C13 C18 C19 -176.9(4)
N3 C13 C18 C19 4.0(7)
C26 C25 C24 C23 0.5(5)
C22 C23 C24 C25 -0.4(5)
N1 C1 C2 C3 -1.0(6)
C13 C14 C15 C16 1.4(6)
C20 C14 C15 C16 -177.4(4)
C1 C2 C3 C4 2.2(6)
C1 C2 C3 C11 -178.2(4)
C5 C4 C3 C2 -0.2(5)
C5 C4 C3 C11 -179.7(4)
C13 C18 C17 C16 0.1(8)
C19 C18 C17 C16 178.6(5)
C18 C17 C16 C15 -0.9(9)
C14 C15 C16 C17 0.1(8)
